data_7034700
loop_
_publ_author_name
'Reich, Robert M.'
'Cokoja, Mirza'
'Markovits, Iulius I. E.'
'M\"unchmeyer, Christian J'
'Kaposi, Marlene'
'P\"othig, Alexander'
'Herrmann, Wolfgang A.'
'K\"uhn, Fritz E'

_publ_section_title
;
 Influence of substituents on cation-anion contacts in imidazolium
 perrhenates.
;
_journal_issue 18
_journal_name_full 'Dalton transactions (Cambridge, England : 2003)'
_journal_page_first 8669
_journal_page_last 8677
_journal_paper_doi 10.1039/c5dt00735f
_journal_volume 44
_journal_year 2015
_chemical_compound_source 'see text'
_chemical_formula_moiety 'C17 H7 F10 N2, O4 Re'
_chemical_formula_sum 'C17 H7 F10 N2 O4 Re'
_chemical_formula_weight 679.46
_space_group_IT_number 19
_symmetry_cell_setting orthorhombic
_symmetry_Int_Tables_number 19
_symmetry_space_group_name_Hall 'P 2ac 2ab'
_symmetry_space_group_name_H-M 'P 21 21 21'
_atom_sites_solution_hydrogens geom
_atom_sites_solution_primary direct
_atom_sites_solution_secondary difmap
_audit_update_record
;
2014-10-23 deposited with the CCDC.
2015-03-31 downloaded from the CCDC.
;
_cell_angle_alpha 90
_cell_angle_beta 90
_cell_angle_gamma 90
_cell_formula_units_Z 4
_cell_length_a 6.5996(2)
_cell_length_b 12.4519(3)
_cell_length_c 23.9499(6)
_cell_measurement_reflns_used 9560
_cell_measurement_temperature 123
_cell_measurement_theta_max 34.0505
_cell_measurement_theta_min 3.0310
_cell_volume 1968.14(9)
_computing_cell_refinement 'SAINT (Bruker, 2008b)'
_computing_data_collection 'APEX II Control Software (Bruker, 2008a)'
_computing_data_reduction 'SAINT (Bruker, 2008b)'
_computing_molecular_graphics 'PLATON (Spek, 2011)'
_computing_publication_material 'PLATON (Spek, 2011), enCIFer (Allen, 2004)'
_computing_structure_refinement 'SHELXL97 (Sheldrick, 1997), SHELXLE (Huebschle, 2011)'
_computing_structure_solution 'SHELXS97 (Sheldrick, 1997)'
_diffrn_ambient_temperature 123
_diffrn_detector ' CCD plate '
_diffrn_detector_area_resol_mean 16
_diffrn_measured_fraction_theta_full 0.996
_diffrn_measured_fraction_theta_max 0.996
_diffrn_measurement_device ' \k-geometry diffractometer '
_diffrn_measurement_device_type ' Bruker APEX-II CCD '
_diffrn_measurement_method ' phi- and omega-rotation '
_diffrn_radiation_monochromator graphite
_diffrn_radiation_probe x-ray
_diffrn_radiation_source 'fine-focus sealed tube'
_diffrn_radiation_type MoK\a
_diffrn_radiation_wavelength 0.71073
_diffrn_reflns_av_R_equivalents 0.0389
_diffrn_reflns_av_sigmaI/netI 0.0304
_diffrn_reflns_limit_h_max 10
_diffrn_reflns_limit_h_min -10
_diffrn_reflns_limit_k_max 19
_diffrn_reflns_limit_k_min -19
_diffrn_reflns_limit_l_max 38
_diffrn_reflns_limit_l_min -38
_diffrn_reflns_number 66878
_diffrn_reflns_reduction_process
;
;
_diffrn_reflns_theta_full 34.71
_diffrn_reflns_theta_max 34.71
_diffrn_reflns_theta_min 1.84
_exptl_absorpt_coefficient_mu 6.297
_exptl_absorpt_correction_T_max 0.555
_exptl_absorpt_correction_T_min 0.139
_exptl_absorpt_correction_type multi-scan
_exptl_absorpt_process_details 'SADABS, Bruker, 2008b'
_exptl_crystal_colour colourless
_exptl_crystal_density_diffrn 2.293
_exptl_crystal_density_method 'Not Measured'
_exptl_crystal_description prisma
_exptl_crystal_F_000 1280
_exptl_crystal_size_max 0.520
_exptl_crystal_size_mid 0.140
_exptl_crystal_size_min 0.110
_refine_diff_density_max 0.926
_refine_diff_density_min -0.502
_refine_diff_density_rms 0.085
_refine_ls_abs_structure_details 'Flack H.D. (1983), Acta Cryst. A39, 876-881'
_refine_ls_abs_structure_Flack -0.006(4)
_refine_ls_extinction_method none
_refine_ls_goodness_of_fit_ref 1.017
_refine_ls_hydrogen_treatment constr
_refine_ls_matrix_type full
_refine_ls_number_parameters 307
_refine_ls_number_reflns 8440
_refine_ls_number_restraints 0
_refine_ls_restrained_S_all 1.017
_refine_ls_R_factor_all 0.0219
_refine_ls_R_factor_gt 0.0185
_refine_ls_shift/su_max 0.003
_refine_ls_shift/su_mean 0.000
_refine_ls_structure_factor_coef Fsqd
_refine_ls_weighting_details 'calc w=1/[\s^2^(Fo^2^)+(0.0109P)^2^]         where P=(Fo^2^+2Fc^2^)/3'
_refine_ls_weighting_scheme calc
_refine_ls_wR_factor_gt 0.0351
_refine_ls_wR_factor_ref 0.0358
_reflns_number_gt 7892
_reflns_number_total 8440
_reflns_threshold_expression I>2\s(I)
_cod_data_source_file c5dt00735f2.cif
_cod_data_source_block Compound11
_cod_depositor_comments
;
The following automatic conversions were performed:

'_symmetry_cell_setting' value 'Orthorhombic' changed to
'orthorhombic' according to
/usr/data/users/saulius/crontab/automatic-downloads/rss-feeds/RSC/lib/dictionaries/cif_core.dic
dictionary named 'cif_core.dic' version 2.4.2 from 2011-04-26.

Automatic conversion script
Id: cif_fix_values 3143 2015-03-26 13:38:13Z robertas 

 Adding full bibliography for 7034690--7034700.cif.
;
_cod_database_code 7034700

loop_
_symmetry_equiv_pos_site_id
_symmetry_equiv_pos_as_xyz
1 x,y,z
2 1/2-x,-y,1/2+z
3 1/2+x,1/2-y,-z
4 -x,1/2+y,1/2-z

loop_
_atom_site_aniso_label
_atom_site_aniso_U_11
_atom_site_aniso_U_22
_atom_site_aniso_U_33
_atom_site_aniso_U_23
_atom_site_aniso_U_13
_atom_site_aniso_U_12
F1 0.0290(6) 0.0289(7) 0.0478(8) -0.0070(6) -0.0085(6) -0.0071(6)
F2 0.0915(13) 0.0407(9) 0.0273(7) -0.0045(6) -0.0253(8) 0.0103(8)
F3 0.1083(15) 0.0388(9) 0.0439(9) 0.0165(7) 0.0453(11) 0.0131(10)
F4 0.0300(8) 0.0404(9) 0.1227(16) 0.0172(10) 0.0309(9) -0.0032(6)
F5 0.0299(6) 0.0436(8) 0.0704(10) 0.0016(9) -0.0222(7) -0.0022(7)
F6 0.0328(6) 0.0366(8) 0.0433(8) 0.0081(6) 0.0128(6) 0.0107(6)
F7 0.0526(9) 0.0254(7) 0.0470(9) 0.0157(6) 0.0125(7) 0.0081(6)
F8 0.0456(8) 0.0343(8) 0.0410(7) 0.0098(6) 0.0173(7) -0.0064(6)
F9 0.0353(7) 0.0417(9) 0.0440(8) 0.0016(7) 0.0165(6) 0.0088(7)
F10 0.0462(7) 0.0240(7) 0.0362(7) 0.0062(6) 0.0081(6) 0.0095(6)
N1 0.0198(5) 0.0178(6) 0.0152(6) 0.0020(6) -0.0008(6) -0.0008(5)
N2 0.0246(7) 0.0162(7) 0.0163(7) 0.0002(5) 0.0007(6) -0.0005(5)
C1 0.0249(8) 0.0185(9) 0.0174(8) 0.0038(6) -0.0007(6) 0.0035(6)
C2 0.0164(6) 0.0204(9) 0.0231(8) 0.0030(7) 0.0016(7) 0.0023(7)
C3 0.0188(7) 0.0235(9) 0.0207(9) 0.0028(7) -0.0029(7) -0.0015(7)
C4 0.0416(10) 0.0174(8) 0.0184(8) -0.0022(6) 0.0028(10) -0.0006(9)
C5 0.0226(7) 0.0170(8) 0.0189(8) -0.0025(7) 0.0028(7) -0.0001(6)
C6 0.0242(8) 0.0176(9) 0.0222(9) -0.0068(7) 0.0016(7) 0.0002(7)
C7 0.0532(15) 0.0200(10) 0.0184(8) -0.0035(7) -0.0017(9) 0.0071(9)
C8 0.0566(14) 0.0221(10) 0.0290(11) 0.0029(9) 0.0226(11) 0.0079(10)
C9 0.0296(9) 0.0223(11) 0.0572(16) 0.0043(10) 0.0213(11) -0.0003(9)
C10 0.0232(8) 0.0243(10) 0.0371(11) -0.0008(9) -0.0004(8) -0.0009(8)
C11 0.0281(8) 0.0242(9) 0.0171(8) 0.0008(7) -0.0014(8) -0.0060(8)
C12 0.0260(7) 0.0213(8) 0.0141(7) -0.0011(8) -0.0001(6) -0.0026(8)
C13 0.0279(9) 0.0259(10) 0.0202(9) -0.0006(8) 0.0032(8) 0.0041(8)
C14 0.0374(10) 0.0206(9) 0.0244(10) 0.0062(8) 0.0027(9) 0.0019(8)
C15 0.0348(10) 0.0256(11) 0.0206(9) 0.0024(8) 0.0070(8) -0.0039(8)
C16 0.0264(9) 0.0299(11) 0.0222(9) -0.0022(8) 0.0044(8) 0.0017(7)
C17 0.0316(10) 0.0208(9) 0.0185(9) -0.0002(7) 0.0000(8) 0.0032(7)
Re1 0.0165(1) 0.0149(1) 0.0266(1) -0.0004(1) 0.0022(1) 0.0010(1)
O1 0.0320(7) 0.0282(7) 0.0413(9) 0.0074(7) -0.0080(7) 0.0082(6)
O2 0.0295(6) 0.0238(7) 0.0633(11) -0.0037(8) 0.0232(8) -0.0014(7)
O3 0.0477(9) 0.0275(8) 0.0391(9) -0.0112(7) 0.0043(8) -0.0087(7)
O4 0.0259(6) 0.0214(7) 0.0349(8) 0.0058(6) -0.0056(6) -0.0017(5)

loop_
_atom_site_label
_atom_site_type_symbol
_atom_site_thermal_displace_type
_atom_site_fract_x
_atom_site_fract_y
_atom_site_fract_z
_atom_site_occupancy
_atom_site_U_iso_or_equiv
_atom_site_calc_flag
_atom_site_refinement_flags
F1 F Uani 1.1220(2) 0.71751(11) 0.44376(6) 1.000 0.0352(4) d .
F2 F Uani 1.0239(3) 0.61652(13) 0.53964(6) 1.000 0.0532(6) d .
F3 F Uani 0.6524(4) 0.52472(13) 0.55097(7) 1.000 0.0637(7) d .
F4 F Uani 0.3827(2) 0.53311(13) 0.46643(9) 1.000 0.0644(7) d .
F5 F Uani 0.47634(19) 0.64304(14) 0.37177(7) 1.000 0.0480(5) d .
F6 F Uani 0.7766(2) 0.79296(12) 0.13291(6) 1.000 0.0376(4) d .
F7 F Uani 1.0183(2) 0.91397(11) 0.06757(6) 1.000 0.0417(5) d .
F8 F Uani 1.3743(2) 0.83260(11) 0.02919(6) 1.000 0.0403(4) d .
F9 F Uani 1.4889(2) 0.63085(13) 0.05761(6) 1.000 0.0403(5) d .
F10 F Uani 1.2456(2) 0.50905(11) 0.12244(6) 1.000 0.0355(4) d .
N1 N Uani 0.9198(2) 0.60095(12) 0.22558(7) 1.000 0.0176(3) d .
N2 N Uani 0.9069(2) 0.67049(12) 0.30774(6) 1.000 0.0190(4) d .
C1 C Uani 0.8189(3) 0.66881(15) 0.25833(8) 1.000 0.0203(5) d .
C2 C Uani 1.0785(3) 0.55810(16) 0.25537(8) 1.000 0.0200(4) d .
C3 C Uani 1.0700(3) 0.60132(16) 0.30692(8) 1.000 0.0210(5) d .
C4 C Uani 0.8521(4) 0.74349(15) 0.35331(8) 1.000 0.0258(5) d .
C5 C Uani 0.8009(3) 0.68277(15) 0.40552(8) 1.000 0.0195(4) d .
C6 C Uani 0.9374(3) 0.67326(15) 0.44901(8) 1.000 0.0213(5) d .
C7 C Uani 0.8917(4) 0.62048(17) 0.49778(9) 1.000 0.0305(7) d .
C8 C Uani 0.7026(4) 0.57412(19) 0.50307(10) 1.000 0.0359(7) d .
C9 C Uani 0.5638(4) 0.57949(19) 0.46065(12) 1.000 0.0364(7) d .
C10 C Uani 0.6135(3) 0.63459(18) 0.41247(9) 1.000 0.0282(6) d .
C11 C Uani 0.8705(3) 0.58059(16) 0.16664(8) 1.000 0.0231(5) d .
C12 C Uani 1.0026(3) 0.64645(18) 0.12878(7) 1.000 0.0205(4) d .
C13 C Uani 0.9505(3) 0.75102(17) 0.11407(8) 1.000 0.0247(5) d .
C14 C Uani 1.0742(4) 0.81382(17) 0.08073(9) 1.000 0.0275(6) d .
C15 C Uani 1.2534(3) 0.77236(18) 0.06178(9) 1.000 0.0270(6) d .
C16 C Uani 1.3107(3) 0.66974(18) 0.07531(9) 1.000 0.0262(6) d .
C17 C Uani 1.1853(3) 0.60866(17) 0.10844(9) 1.000 0.0236(5) d .
Re1 Re Uani 0.64385(1) 0.35479(1) 0.27299(1) 1.000 0.0193(1) d .
O1 O Uani 0.4409(2) 0.39200(12) 0.23181(8) 1.000 0.0338(4) d .
O2 O Uani 0.8603(2) 0.35222(13) 0.23302(8) 1.000 0.0389(5) d .
O3 O Uani 0.6744(3) 0.44397(13) 0.32693(7) 1.000 0.0381(5) d .
O4 O Uani 0.5939(2) 0.22794(12) 0.29850(7) 1.000 0.0274(4) d .
H1 H Uiso 0.70300 0.70920 0.24790 1.000 0.0240 c R
H2 H Uiso 1.17540 0.50770 0.24220 1.000 0.0240 c R
H3 H Uiso 1.15950 0.58680 0.33700 1.000 0.0250 c R
H4A H Uiso 0.73420 0.78750 0.34190 1.000 0.0310 c R
H4B H Uiso 0.96680 0.79270 0.36090 1.000 0.0310 c R
H11A H Uiso 0.72650 0.59860 0.15980 1.000 0.0280 c R
H11B H Uiso 0.88980 0.50340 0.15830 1.000 0.0280 c R

loop_
_atom_type_symbol
_atom_type_description
_atom_type_scat_dispersion_real
_atom_type_scat_dispersion_imag
_atom_type_scat_source
C C 0.0033 0.0016 ' International Tables Vol C Tables 4.2.6.8 and 6.1.1.4'
H H 0.0000 0.0000 ' International Tables Vol C Tables 4.2.6.8 and 6.1.1.4'
F F 0.0171 0.0103 ' International Tables Vol C Tables 4.2.6.8 and 6.1.1.4'
N N 0.0061 0.0033 ' International Tables Vol C Tables 4.2.6.8 and 6.1.1.4'
O O 0.0106 0.0060 ' International Tables Vol C Tables 4.2.6.8 and 6.1.1.4'
Re Re -1.0185 7.2310 ' International Tables Vol C Tables 4.2.6.8 and 6.1.1.4'

loop_
_geom_angle_atom_site_label_1
_geom_angle_atom_site_label_2
_geom_angle_atom_site_label_3
_geom_angle
_geom_angle_publ_flag
O1 Re1 O2 109.35(8) yes
O1 Re1 O3 110.34(8) yes
O1 Re1 O4 107.44(7) yes
O2 Re1 O3 109.49(9) yes
O2 Re1 O4 109.80(7) yes
O3 Re1 O4 110.39(8) yes
C2 N1 C11 126.85(15) yes
C1 N1 C2 108.76(16) yes
C1 N1 C11 124.35(15) yes
C3 N2 C4 126.21(16) yes
C1 N2 C4 124.72(16) yes
C1 N2 C3 108.74(15) yes
N1 C1 N2 108.58(16) yes
N1 C2 C3 106.78(17) yes
N2 C3 C2 107.15(17) yes
N2 C4 C5 111.33(15) yes
C6 C5 C10 117.03(18) no
C4 C5 C6 121.64(19) no
C4 C5 C10 121.33(19) no
C5 C6 C7 122.6(2) no
F1 C6 C5 119.05(17) yes
F1 C6 C7 118.36(19) yes
F2 C7 C6 121.0(2) yes
C6 C7 C8 118.5(2) no
F2 C7 C8 120.6(2) yes
F3 C8 C7 119.5(2) yes
C7 C8 C9 121.1(2) no
F3 C8 C9 119.4(2) yes
C8 C9 C10 119.0(2) no
F4 C9 C10 120.9(2) yes
F4 C9 C8 120.1(2) yes
C5 C10 C9 121.8(2) no
F5 C10 C5 118.94(19) yes
F5 C10 C9 119.2(2) yes
N1 C11 C12 110.92(15) yes
C13 C12 C17 116.39(18) no
C11 C12 C13 121.35(18) no
C11 C12 C17 122.21(19) no
F6 C13 C12 119.42(18) yes
F6 C13 C14 118.66(19) yes
C12 C13 C14 121.93(19) no
C13 C14 C15 119.2(2) no
F7 C14 C15 120.8(2) yes
F7 C14 C13 120.0(2) yes
C14 C15 C16 120.8(2) no
F8 C15 C16 119.55(18) yes
F8 C15 C14 119.67(19) yes
C15 C16 C17 119.04(19) no
F9 C16 C15 120.25(19) yes
F9 C16 C17 120.7(2) yes
C12 C17 C16 122.7(2) no
F10 C17 C12 118.94(18) yes
F10 C17 C16 118.40(18) yes
N1 C1 H1 126.00 no
N2 C1 H1 126.00 no
N1 C2 H2 127.00 no
C3 C2 H2 127.00 no
C2 C3 H3 126.00 no
N2 C3 H3 126.00 no
C5 C4 H4A 109.00 no
N2 C4 H4B 109.00 no
N2 C4 H4A 109.00 no
C5 C4 H4B 109.00 no
H4A C4 H4B 108.00 no
H11A C11 H11B 108.00 no
N1 C11 H11A 109.00 no
N1 C11 H11B 109.00 no
C12 C11 H11A 109.00 no
C12 C11 H11B 109.00 no

loop_
_geom_bond_atom_site_label_1
_geom_bond_atom_site_label_2
_geom_bond_distance
_geom_bond_publ_flag
Re1 O1 1.7267(16) yes
Re1 O2 1.7199(15) yes
Re1 O3 1.7153(17) yes
Re1 O4 1.7254(15) yes
F1 C6 1.343(2) yes
F2 C7 1.330(3) yes
F3 C8 1.343(3) yes
F4 C9 1.335(3) yes
F5 C10 1.334(3) yes
F6 C13 1.339(2) yes
F7 C14 1.338(3) yes
F8 C15 1.345(3) yes
F9 C16 1.341(2) yes
F10 C17 1.345(3) yes
N1 C11 1.471(3) yes
N1 C2 1.375(2) yes
N1 C1 1.331(2) yes
N2 C3 1.379(2) yes
N2 C4 1.466(2) yes
N2 C1 1.318(2) yes
C2 C3 1.348(3) no
C4 C5 1.500(3) no
C5 C6 1.382(3) no
C5 C10 1.385(3) no
C6 C7 1.374(3) no
C7 C8 1.381(4) no
C8 C9 1.370(4) no
C9 C10 1.382(3) no
C11 C12 1.502(3) no
C12 C17 1.383(3) no
C12 C13 1.392(3) no
C13 C14 1.384(3) no
C14 C15 1.368(3) no
C15 C16 1.371(3) no
C16 C17 1.376(3) no
C1 H1 0.9500 no
C2 H2 0.9500 no
C3 H3 0.9500 no
C4 H4B 0.9900 no
C4 H4A 0.9900 no
C11 H11A 0.9900 no
C11 H11B 0.9900 no

loop_
_geom_hbond_atom_site_label_D
_geom_hbond_atom_site_label_H
_geom_hbond_atom_site_label_A
_geom_hbond_distance_DH
_geom_hbond_distance_HA
_geom_hbond_distance_DA
_geom_hbond_angle_DHA
_geom_hbond_site_symmetry_A
_geom_hbond_publ_flag
C1 H1 O1 0.9500 2.5100 3.274(2) 137.00 4_655 yes
C1 H1 O4 0.9500 2.2600 3.133(2) 152.00 4_655 yes
C2 H2 O1 0.9500 2.2800 3.212(2) 166.00 1_655 yes
C3 H3 F5 0.9500 2.3600 3.142(2) 140.00 1_655 yes
C4 H4A O1 0.9900 2.4800 3.364(3) 149.00 4_655 yes
C4 H4B F1 0.9900 2.4200 2.823(3) 104.00 . yes

loop_
_geom_torsion_atom_site_label_1
_geom_torsion_atom_site_label_2
_geom_torsion_atom_site_label_3
_geom_torsion_atom_site_label_4
_geom_torsion
_geom_torsion_publ_flag
C2 N1 C1 N2 -0.2(2) no
C11 N1 C1 N2 -177.81(16) no
C1 N1 C2 C3 0.4(2) no
C11 N1 C2 C3 177.91(17) no
C1 N1 C11 C12 97.3(2) no
C2 N1 C11 C12 -79.9(2) no
C3 N2 C1 N1 -0.1(2) no
C4 N2 C1 N1 173.59(16) no
C1 N2 C3 C2 0.3(2) no
C4 N2 C3 C2 -173.25(17) no
C1 N2 C4 C5 124.5(2) no
C3 N2 C4 C5 -62.9(3) no
N1 C2 C3 N2 -0.4(2) no
N2 C4 C5 C6 101.4(2) no
N2 C4 C5 C10 -79.3(3) no
C4 C5 C6 F1 -1.5(3) no
C4 C5 C6 C7 178.22(19) no
C10 C5 C6 F1 179.11(18) no
C10 C5 C6 C7 -1.2(3) no
C4 C5 C10 F5 -0.2(3) no
C4 C5 C10 C9 -179.3(2) no
C6 C5 C10 F5 179.15(18) no
C6 C5 C10 C9 0.1(3) no
F1 C6 C7 F2 2.4(3) no
F1 C6 C7 C8 -179.44(19) no
C5 C6 C7 F2 -177.32(19) no
C5 C6 C7 C8 0.8(3) no
F2 C7 C8 F3 0.0(3) no
F2 C7 C8 C9 178.7(2) no
C6 C7 C8 F3 -178.1(2) no
C6 C7 C8 C9 0.6(3) no
F3 C8 C9 F4 -2.0(4) no
F3 C8 C9 C10 177.2(2) no
C7 C8 C9 F4 179.3(2) no
C7 C8 C9 C10 -1.6(4) no
F4 C9 C10 F5 1.3(3) no
F4 C9 C10 C5 -179.7(2) no
C8 C9 C10 F5 -177.8(2) no
C8 C9 C10 C5 1.2(4) no
N1 C11 C12 C13 -86.5(2) no
N1 C11 C12 C17 91.0(2) no
C11 C12 C13 F6 -1.7(3) no
C11 C12 C13 C14 177.80(19) no
C17 C12 C13 F6 -179.25(18) no
C17 C12 C13 C14 0.2(3) no
C11 C12 C17 F10 0.9(3) no
C11 C12 C17 C16 -177.69(19) no
C13 C12 C17 F10 178.42(17) no
C13 C12 C17 C16 -0.1(3) no
F6 C13 C14 F7 -0.5(3) no
F6 C13 C14 C15 179.21(19) no
C12 C13 C14 F7 179.98(19) no
C12 C13 C14 C15 -0.3(3) no
F7 C14 C15 F8 -0.5(3) no
F7 C14 C15 C16 180.0(2) no
C13 C14 C15 F8 179.75(19) no
C13 C14 C15 C16 0.2(3) no
F8 C15 C16 F9 2.1(3) no
F8 C15 C16 C17 -179.66(19) no
C14 C15 C16 F9 -178.4(2) no
C14 C15 C16 C17 -0.1(3) no
F9 C16 C17 F10 -0.2(3) no
F9 C16 C17 C12 178.36(19) no
C15 C16 C17 F10 -178.48(19) no
C15 C16 C17 C12 0.1(3) no
